data_4065799
loop_
_publ_author_name
'Alvarez, M. Angeles'
'Garc\'ia, M. Esther'
'Gonz\'alez, Roc\'io'
'Ramos, Alberto'
'Ruiz, Miguel A.'

_publ_section_title
;
 Chemical and Structural Effects of Bulkness on Bent-Phosphinidene
 Bridges: Synthesis and Reactivity of the Diiron Complex
 [Fe2Cp2{\m-P(2,4,6-C6H2tBu3)}(\m-CO)(CO)2]
;
_journal_issue 8
_journal_name_full Organometallics
_journal_page_first 1875
_journal_paper_doi 10.1021/om100137d
_journal_volume 29
_journal_year 2010
_chemical_compound_source 'synthesis as described'
_chemical_formula_moiety 'C31 H39 Fe2 O3 P1'
_chemical_formula_sum 'C31 H39 Fe2 O3 P'
_chemical_formula_weight 602.29
_chemical_name_systematic
;
 ?
;
_space_group_IT_number 2
_symmetry_cell_setting triclinic
_symmetry_Int_Tables_number 2
_symmetry_space_group_name_Hall '-P 1'
_symmetry_space_group_name_H-M 'P -1'
_atom_sites_solution_hydrogens geom
_atom_sites_solution_primary direct
_atom_sites_solution_secondary difmap
_audit_conform_dict_location ftp://ftp.iucr.org/pub/cif_core.dic
_audit_conform_dict_name cif_core.dic
_audit_conform_dict_version 2.4
_audit_creation_method 'WinGX routine CIF_UPDATE'
_cell_angle_alpha 73.027(2)
_cell_angle_beta 85.188(2)
_cell_angle_gamma 76.050(2)
_cell_formula_units_Z 2
_cell_length_a 9.7459(4)
_cell_length_b 11.4820(5)
_cell_length_c 13.4931(6)
_cell_measurement_reflns_used 1915
_cell_measurement_temperature 100.0(1)
_cell_measurement_theta_max 26.12
_cell_measurement_theta_min 2.53
_cell_measurement_wavelength 0.71073
_cell_volume 1401.40(11)
_computing_cell_refinement 'BRUKER APEX'
_computing_data_collection 'BRUKER APEX'
_computing_molecular_graphics 'Ortep-3 for Windows (Farrugia, 1997)'
_computing_publication_material 'WinGX publication routines (Farrugia, 1999)'
_computing_structure_refinement 'SHELXL-97 (Sheldrick, 2008)'
_computing_structure_solution 'SHELXL-97 (Sheldrick, 2008)'
_diffrn_ambient_temperature 100.0(1)
_diffrn_measured_fraction_theta_full 0.997
_diffrn_measured_fraction_theta_max 0.997
_diffrn_measurement_device 'four-circle diffractometer'
_diffrn_measurement_device_type 'BRUKER APPEX-II CCD'
_diffrn_measurement_method 'omega/phi scans'
_diffrn_radiation_monochromator graphite
_diffrn_radiation_probe x-ray
_diffrn_radiation_source 'fine-focus sealed tube'
_diffrn_radiation_type MoK\a
_diffrn_radiation_wavelength 0.71073
_diffrn_reflns_av_unetI/netI 0.0389
_diffrn_reflns_limit_h_max 12
_diffrn_reflns_limit_h_min -11
_diffrn_reflns_limit_k_max 14
_diffrn_reflns_limit_k_min -13
_diffrn_reflns_limit_l_max 16
_diffrn_reflns_limit_l_min 0
_diffrn_reflns_number 5500
_diffrn_reflns_theta_full 26.02
_diffrn_reflns_theta_max 26.02
_diffrn_reflns_theta_min 1.58
_exptl_absorpt_coefficient_mu 1.123
_exptl_absorpt_correction_T_max 1.0000
_exptl_absorpt_correction_T_min 0.9309
_exptl_absorpt_correction_type multi-scan
_exptl_absorpt_process_details 'BRUKER Sadabs'
_exptl_crystal_colour red
_exptl_crystal_density_diffrn 1.427
_exptl_crystal_density_method 'not measured'
_exptl_crystal_description prism
_exptl_crystal_F_000 632
_exptl_crystal_size_max 0.2
_exptl_crystal_size_mid 0.15
_exptl_crystal_size_min 0.1
_refine_diff_density_max 1.16
_refine_diff_density_min -0.415
_refine_diff_density_rms 0.078
_refine_ls_extinction_method none
_refine_ls_goodness_of_fit_ref 1.045
_refine_ls_hydrogen_treatment constr
_refine_ls_matrix_type full
_refine_ls_number_parameters 343
_refine_ls_number_reflns 5500
_refine_ls_number_restraints 0
_refine_ls_restrained_S_all 1.045
_refine_ls_R_factor_all 0.0512
_refine_ls_R_factor_gt 0.0358
_refine_ls_shift/su_max 0.001
_refine_ls_shift/su_mean 0
_refine_ls_structure_factor_coef Fsqd
_refine_ls_weighting_details 'calc w=1/[\s^2^(Fo^2^)+(0.0319P)^2^+1.6209P] where P=(Fo^2^+2Fc^2^)/3'
_refine_ls_weighting_scheme calc
_refine_ls_wR_factor_gt 0.0756
_refine_ls_wR_factor_ref 0.0838
_reflns_number_gt 4492
_reflns_number_total 5500
_reflns_threshold_expression >2\s(I)
_cod_data_source_file om100137d_si_002.cif
_cod_data_source_block compound3
_cod_depositor_comments
;
The following automatic conversions were performed:
'_diffrn_radiation_monochromador' tag replaced with
'_diffrn_radiation_monochromator'.

Automatic conversion script
Id: cif_correct_tags 1440 2010-10-19 06:21:57Z saulius 
;
_cod_original_cell_volume 1401.40(10)
_cod_original_formula_sum 'C31 H39 Fe2 O3 P1'
_cod_database_code 4065799

loop_
_symmetry_equiv_pos_as_xyz
'x, y, z'
'-x, -y, -z'

loop_
_atom_site_label
_atom_site_type_symbol
_atom_site_fract_x
_atom_site_fract_y
_atom_site_fract_z
_atom_site_U_iso_or_equiv
_atom_site_adp_type
_atom_site_occupancy
_atom_site_symmetry_multiplicity
_atom_site_calc_flag
_atom_site_refinement_flags
Fe1 Fe 0.51461(4) 0.70195(3) 0.16236(3) 0.01119(10) Uani 1 1 d .
Fe2 Fe 0.32052(4) 0.57929(3) 0.22983(3) 0.01235(10) Uani 1 1 d .
P1 P 0.40157(7) 0.69025(6) 0.32085(5) 0.01107(14) Uani 1 1 d .
O1 O 0.3477(2) 0.94595(17) 0.05422(14) 0.0189(4) Uani 1 1 d .
O2 O 0.06431(19) 0.76753(18) 0.15580(15) 0.0207(4) Uani 1 1 d .
O3 O 0.38013(19) 0.63529(17) 0.00944(14) 0.0172(4) Uani 1 1 d .
C1 C 0.4117(3) 0.8508(2) 0.1018(2) 0.0143(5) Uani 1 1 d .
C2 C 0.1667(3) 0.6967(2) 0.1881(2) 0.0149(6) Uani 1 1 d .
C3 C 0.3962(3) 0.6399(2) 0.0939(2) 0.0140(5) Uani 1 1 d .
C4 C 0.6973(3) 0.5487(3) 0.2007(2) 0.0184(6) Uani 1 1 d .
H4 H 0.6951 0.4681 0.2407 0.022 Uiso 1 1 calc R
C5 C 0.7154(3) 0.6461(2) 0.2381(2) 0.0168(6) Uani 1 1 d .
H5 H 0.7284 0.6409 0.3068 0.02 Uiso 1 1 calc R
C6 C 0.7102(3) 0.7526(3) 0.1530(2) 0.0197(6) Uani 1 1 d .
H6 H 0.7185 0.8306 0.1559 0.024 Uiso 1 1 calc R
C7 C 0.6903(3) 0.7206(3) 0.0622(2) 0.0243(7) Uani 1 1 d .
H7 H 0.6834 0.7736 -0.0049 0.029 Uiso 1 1 calc R
C8 C 0.6829(3) 0.5944(3) 0.0920(2) 0.0232(7) Uani 1 1 d .
H8 H 0.6707 0.5489 0.0479 0.028 Uiso 1 1 calc R
C9 C 0.2782(3) 0.4217(2) 0.1967(2) 0.0196(6) Uani 1 1 d .
H9 H 0.2386 0.4241 0.1356 0.024 Uiso 1 1 calc R
C10 C 0.4230(3) 0.3987(2) 0.2159(2) 0.0193(6) Uani 1 1 d .
H10 H 0.4963 0.3841 0.1692 0.023 Uiso 1 1 calc R
C11 C 0.4385(3) 0.4016(2) 0.3185(2) 0.0221(6) Uani 1 1 d .
H11 H 0.5234 0.3895 0.3509 0.027 Uiso 1 1 calc R
C12 C 0.3020(3) 0.4261(2) 0.3627(2) 0.0239(7) Uani 1 1 d .
H12 H 0.281 0.4317 0.4299 0.029 Uiso 1 1 calc R
C13 C 0.2035(3) 0.4405(2) 0.2876(2) 0.0233(6) Uani 1 1 d .
H13 H 0.1057 0.4592 0.296 0.028 Uiso 1 1 calc R
C14 C 0.2710(3) 0.8402(2) 0.32584(19) 0.0112(5) Uani 1 1 d .
C15 C 0.3027(3) 0.9605(2) 0.28502(19) 0.0107(5) Uani 1 1 d .
C16 C 0.1945(3) 1.0622(2) 0.23985(19) 0.0129(5) Uani 1 1 d .
H16 H 0.2168 1.139 0.2081 0.015 Uiso 1 1 calc R
C17 C 0.0546(3) 1.0534(2) 0.24044(19) 0.0111(5) Uani 1 1 d .
C18 C 0.0235(3) 0.9449(2) 0.30716(19) 0.0130(5) Uani 1 1 d .
H18 H -0.071 0.9417 0.3199 0.016 Uiso 1 1 calc R
C19 C 0.1260(3) 0.8414(2) 0.35567(19) 0.0109(5) Uani 1 1 d .
C20 C 0.4422(3) 0.9938(2) 0.3019(2) 0.0129(5) Uani 1 1 d .
C21 C 0.5545(3) 0.8832(2) 0.3612(2) 0.0162(6) Uani 1 1 d .
H21A H 0.5877 0.8265 0.3198 0.024 Uiso 1 1 calc R
H21B H 0.5141 0.8406 0.4248 0.024 Uiso 1 1 calc R
H21C H 0.6321 0.913 0.3762 0.024 Uiso 1 1 calc R
C22 C 0.4018(3) 1.0829(2) 0.3713(2) 0.0167(6) Uani 1 1 d .
H22A H 0.3615 1.0413 0.4354 0.025 Uiso 1 1 calc R
H22B H 0.3339 1.1564 0.3365 0.025 Uiso 1 1 calc R
H22C H 0.4847 1.1063 0.3853 0.025 Uiso 1 1 calc R
C23 C 0.5068(3) 1.0629(2) 0.2005(2) 0.0165(6) Uani 1 1 d .
H23A H 0.59 1.085 0.2156 0.025 Uiso 1 1 calc R
H23B H 0.4392 1.1373 0.167 0.025 Uiso 1 1 calc R
H23C H 0.5315 1.0094 0.1557 0.025 Uiso 1 1 calc R
C24 C -0.0627(3) 1.1545(2) 0.1760(2) 0.0141(5) Uani 1 1 d .
C25 C -0.1830(3) 1.1997(2) 0.2458(2) 0.0185(6) Uani 1 1 d .
H25A H -0.149 1.2405 0.2883 0.028 Uiso 1 1 calc R
H25B H -0.2168 1.1295 0.2892 0.028 Uiso 1 1 calc R
H25C H -0.2588 1.2575 0.2038 0.028 Uiso 1 1 calc R
C26 C -0.0106(3) 1.2682(3) 0.1096(2) 0.0263(7) Uani 1 1 d .
H26A H 0.0249 1.3063 0.1536 0.039 Uiso 1 1 calc R
H26B H -0.0874 1.3274 0.0697 0.039 Uiso 1 1 calc R
H26C H 0.0636 1.2425 0.0637 0.039 Uiso 1 1 calc R
C27 C -0.1188(3) 1.0955(3) 0.1040(2) 0.0219(6) Uani 1 1 d .
H27A H -0.1957 1.1553 0.0646 0.033 Uiso 1 1 calc R
H27B H -0.1513 1.0233 0.1447 0.033 Uiso 1 1 calc R
H27C H -0.0444 1.0711 0.0578 0.033 Uiso 1 1 calc R
C28 C 0.0732(3) 0.7439(2) 0.4471(2) 0.0132(5) Uani 1 1 d .
C29 C -0.0169(3) 0.6718(2) 0.4113(2) 0.0178(6) Uani 1 1 d .
H29A H 0.0416 0.6183 0.3738 0.027 Uiso 1 1 calc R
H29B H -0.0903 0.7298 0.367 0.027 Uiso 1 1 calc R
H29C H -0.0586 0.622 0.4706 0.027 Uiso 1 1 calc R
C30 C -0.0218(3) 0.8176(2) 0.5168(2) 0.0178(6) Uani 1 1 d .
H30A H -0.1061 0.8675 0.4803 0.027 Uiso 1 1 calc R
H30B H 0.0286 0.8709 0.5344 0.027 Uiso 1 1 calc R
H30C H -0.047 0.76 0.579 0.027 Uiso 1 1 calc R
C31 C 0.1926(3) 0.6538(2) 0.5166(2) 0.0175(6) Uani 1 1 d .
H31A H 0.1531 0.6016 0.5755 0.026 Uiso 1 1 calc R
H31B H 0.2464 0.7007 0.5396 0.026 Uiso 1 1 calc R
H31C H 0.2532 0.6026 0.4782 0.026 Uiso 1 1 calc R

loop_
_atom_site_aniso_label
_atom_site_aniso_U_11
_atom_site_aniso_U_22
_atom_site_aniso_U_33
_atom_site_aniso_U_23
_atom_site_aniso_U_13
_atom_site_aniso_U_12
Fe1 0.00961(18) 0.01123(19) 0.0139(2) -0.00456(15) 0.00032(14) -0.00355(14)
Fe2 0.01218(19) 0.01022(19) 0.0167(2) -0.00505(15) 0.00128(15) -0.00534(14)
P1 0.0104(3) 0.0097(3) 0.0139(3) -0.0040(3) -0.0008(3) -0.0029(2)
O1 0.0225(10) 0.0157(10) 0.0180(10) -0.0037(8) -0.0033(8) -0.0040(8)
O2 0.0154(10) 0.0239(11) 0.0223(11) -0.0081(9) -0.0035(8) -0.0007(8)
O3 0.0182(10) 0.0189(10) 0.0170(10) -0.0088(8) -0.0016(8) -0.0038(8)
C1 0.0153(13) 0.0180(14) 0.0155(13) -0.0092(12) 0.0032(11) -0.0107(11)
C2 0.0187(14) 0.0184(14) 0.0130(13) -0.0072(11) 0.0035(11) -0.0120(12)
C3 0.0122(13) 0.0080(12) 0.0224(15) -0.0057(11) 0.0009(11) -0.0021(10)
C4 0.0112(13) 0.0157(13) 0.0286(16) -0.0083(12) 0.0009(11) -0.0014(11)
C5 0.0091(12) 0.0208(14) 0.0219(15) -0.0087(12) -0.0032(11) -0.0014(11)
C6 0.0106(13) 0.0175(14) 0.0332(17) -0.0086(13) 0.0016(12) -0.0058(11)
C7 0.0122(14) 0.0364(17) 0.0212(15) -0.0045(13) 0.0041(12) -0.0052(12)
C8 0.0118(13) 0.0341(17) 0.0314(17) -0.0230(14) 0.0034(12) -0.0036(12)
C9 0.0244(15) 0.0126(13) 0.0271(16) -0.0099(12) 0.0010(12) -0.0091(11)
C10 0.0201(14) 0.0101(13) 0.0303(16) -0.0087(12) 0.0044(12) -0.0059(11)
C11 0.0268(16) 0.0081(13) 0.0298(16) -0.0003(12) -0.0062(13) -0.0054(11)
C12 0.0420(18) 0.0088(13) 0.0228(15) -0.0035(12) 0.0075(14) -0.0132(12)
C13 0.0213(15) 0.0151(14) 0.0380(18) -0.0107(13) 0.0095(13) -0.0117(12)
C14 0.0123(12) 0.0114(12) 0.0109(12) -0.0043(10) -0.0026(10) -0.0025(10)
C15 0.0098(12) 0.0139(12) 0.0106(12) -0.0067(10) 0.0009(10) -0.0030(10)
C16 0.0136(13) 0.0118(12) 0.0158(13) -0.0048(11) 0.0024(10) -0.0073(10)
C17 0.0134(12) 0.0103(12) 0.0108(12) -0.0043(10) -0.0025(10) -0.0027(10)
C18 0.0105(12) 0.0157(13) 0.0144(13) -0.0037(11) -0.0006(10) -0.0067(10)
C19 0.0127(12) 0.0108(12) 0.0116(12) -0.0052(10) 0.0007(10) -0.0049(10)
C20 0.0110(12) 0.0124(12) 0.0171(13) -0.0053(11) -0.0021(10) -0.0038(10)
C21 0.0118(13) 0.0159(13) 0.0235(15) -0.0083(12) -0.0042(11) -0.0034(11)
C22 0.0155(13) 0.0158(13) 0.0213(14) -0.0069(11) -0.0043(11) -0.0047(11)
C23 0.0123(13) 0.0205(14) 0.0194(14) -0.0057(12) 0.0009(11) -0.0091(11)
C24 0.0104(12) 0.0134(13) 0.0181(14) -0.0030(11) -0.0007(11) -0.0033(10)
C25 0.0161(14) 0.0163(14) 0.0238(15) -0.0090(12) -0.0028(12) -0.0002(11)
C26 0.0161(14) 0.0197(15) 0.0356(18) 0.0061(13) -0.0036(13) -0.0056(12)
C27 0.0230(15) 0.0219(15) 0.0202(15) -0.0075(12) -0.0058(12) 0.0001(12)
C28 0.0129(13) 0.0114(12) 0.0155(13) -0.0035(11) 0.0017(10) -0.0042(10)
C29 0.0190(14) 0.0170(14) 0.0188(14) -0.0033(11) 0.0044(11) -0.0104(11)
C30 0.0201(14) 0.0160(13) 0.0155(14) -0.0024(11) 0.0030(11) -0.0040(11)
C31 0.0199(14) 0.0160(13) 0.0141(13) -0.0008(11) 0.0029(11) -0.0045(11)

loop_
_atom_type_symbol
_atom_type_description
_atom_type_scat_dispersion_real
_atom_type_scat_dispersion_imag
_atom_type_scat_source
C C 0.0033 0.0016 'International Tables Vol C Tables 4.2.6.8 and 6.1.1.4'
H H 0 0 'International Tables Vol C Tables 4.2.6.8 and 6.1.1.4'
Fe Fe 0.3463 0.8444 'International Tables Vol C Tables 4.2.6.8 and 6.1.1.4'
O O 0.0106 0.006 'International Tables Vol C Tables 4.2.6.8 and 6.1.1.4'
P P 0.1023 0.0942 'International Tables Vol C Tables 4.2.6.8 and 6.1.1.4'

loop_
_geom_angle_atom_site_label_1
_geom_angle_atom_site_label_2
_geom_angle_atom_site_label_3
_geom_angle
C1 Fe1 C3 85.58(11)
C1 Fe1 C7 95.00(12)
C3 Fe1 C7 104.61(11)
C1 Fe1 C6 97.65(11)
C3 Fe1 C6 143.91(11)
C7 Fe1 C6 39.37(11)
C1 Fe1 C8 126.17(12)
C3 Fe1 C8 84.09(11)
C7 Fe1 C8 38.68(11)
C6 Fe1 C8 64.96(11)
C1 Fe1 C5 131.18(11)
C3 Fe1 C5 140.91(10)
C7 Fe1 C5 65.02(11)
C6 Fe1 C5 38.53(10)
C8 Fe1 C5 64.35(10)
C1 Fe1 C4 159.29(11)
C3 Fe1 C4 102.87(10)
C7 Fe1 C4 64.70(11)
C6 Fe1 C4 64.39(10)
C8 Fe1 C4 38.45(11)
C5 Fe1 C4 38.06(10)
C1 Fe1 P1 94.25(8)
C3 Fe1 P1 101.94(8)
C7 Fe1 P1 152.44(8)
C6 Fe1 P1 113.56(8)
C8 Fe1 P1 139.58(9)
C5 Fe1 P1 89.56(7)
C4 Fe1 P1 102.27(8)
C1 Fe1 Fe2 100.80(8)
C3 Fe1 Fe2 47.74(8)
C7 Fe1 Fe2 146.01(8)
C6 Fe1 Fe2 159.36(8)
C8 Fe1 Fe2 110.02(8)
C5 Fe1 Fe2 120.84(7)
C4 Fe1 Fe2 98.78(7)
P1 Fe1 Fe2 56.045(19)
C2 Fe2 C3 86.38(11)
C2 Fe2 C13 92.28(12)
C3 Fe2 C13 130.45(11)
C2 Fe2 C9 103.18(11)
C3 Fe2 C9 93.13(11)
C13 Fe2 C9 39.15(11)
C2 Fe2 C10 139.92(11)
C3 Fe2 C10 85.17(10)
C13 Fe2 C10 64.92(10)
C9 Fe2 C10 38.56(10)
C2 Fe2 C11 155.49(11)
C3 Fe2 C11 114.52(11)
C13 Fe2 C11 64.70(11)
C9 Fe2 C11 64.84(11)
C10 Fe2 C11 38.71(11)
C2 Fe2 C12 117.68(12)
C3 Fe2 C12 149.66(11)
C13 Fe2 C12 38.45(11)
C9 Fe2 C12 64.82(11)
C10 Fe2 C12 64.55(11)
C11 Fe2 C12 38.42(11)
C2 Fe2 P1 93.94(8)
C3 Fe2 P1 101.78(8)
C13 Fe2 P1 127.69(8)
C9 Fe2 P1 157.98(8)
C10 Fe2 P1 126.13(8)
C11 Fe2 P1 94.01(8)
C12 Fe2 P1 95.06(8)
C2 Fe2 Fe1 101.22(8)
C3 Fe2 Fe1 47.60(8)
C13 Fe2 Fe1 165.89(8)
C9 Fe2 Fe1 131.57(8)
C10 Fe2 Fe1 101.56(7)
C11 Fe2 Fe1 102.46(8)
C12 Fe2 Fe1 133.62(9)
P1 Fe2 Fe1 56.017(19)
C14 P1 Fe1 113.44(8)
C14 P1 Fe2 113.24(8)
Fe1 P1 Fe2 67.94(2)
O1 C1 Fe1 174.2(2)
O2 C2 Fe2 174.3(2)
O3 C3 Fe1 138.3(2)
O3 C3 Fe2 136.9(2)
Fe1 C3 Fe2 84.67(11)
C5 C4 C8 108.3(2)
C5 C4 Fe1 70.84(15)
C8 C4 Fe1 70.04(15)
C5 C4 H4 125.9
C8 C4 H4 125.9
Fe1 C4 H4 124.9
C4 C5 C6 107.9(2)
C4 C5 Fe1 71.10(15)
C6 C5 Fe1 69.02(15)
C4 C5 H5 126.1
C6 C5 H5 126.1
Fe1 C5 H5 125.4
C5 C6 C7 108.2(2)
C5 C6 Fe1 72.46(15)
C7 C6 Fe1 70.16(15)
C5 C6 H6 125.9
C7 C6 H6 125.9
Fe1 C6 H6 123.1
C8 C7 C6 107.7(3)
C8 C7 Fe1 71.94(16)
C6 C7 Fe1 70.48(15)
C8 C7 H7 126.2
C6 C7 H7 126.2
Fe1 C7 H7 123.1
C7 C8 C4 108.0(2)
C7 C8 Fe1 69.39(15)
C4 C8 Fe1 71.51(15)
C7 C8 H8 126
C4 C8 H8 126
Fe1 C8 H8 124.7
C10 C9 C13 107.4(3)
C10 C9 Fe2 70.93(15)
C13 C9 Fe2 69.92(15)
C10 C9 H9 126.3
C13 C9 H9 126.3
Fe2 C9 H9 124.5
C9 C10 C11 108.4(2)
C9 C10 Fe2 70.52(15)
C11 C10 Fe2 71.20(15)
C9 C10 H10 125.8
C11 C10 H10 125.8
Fe2 C10 H10 124.1
C12 C11 C10 107.7(3)
C12 C11 Fe2 70.85(16)
C10 C11 Fe2 70.09(15)
C12 C11 H11 126.2
C10 C11 H11 126.2
Fe2 C11 H11 124.5
C13 C12 C11 108.0(3)
C13 C12 Fe2 69.43(16)
C11 C12 Fe2 70.72(15)
C13 C12 H12 126
C11 C12 H12 126
Fe2 C12 H12 125.5
C12 C13 C9 108.4(3)
C12 C13 Fe2 72.12(15)
C9 C13 Fe2 70.93(15)
C12 C13 H13 125.8
C9 C13 H13 125.8
Fe2 C13 H13 122.8
C15 C14 C19 115.3(2)
C15 C14 P1 122.72(18)
C19 C14 P1 121.28(18)
C16 C15 C14 118.7(2)
C16 C15 C20 115.2(2)
C14 C15 C20 125.3(2)
C17 C16 C15 122.7(2)
C17 C16 H16 118.7
C15 C16 H16 118.7
C16 C17 C18 115.4(2)
C16 C17 C24 124.5(2)
C18 C17 C24 120.1(2)
C19 C18 C17 123.4(2)
C19 C18 H18 118.3
C17 C18 H18 118.3
C18 C19 C14 118.1(2)
C18 C19 C28 115.7(2)
C14 C19 C28 125.7(2)
C21 C20 C23 109.6(2)
C21 C20 C22 105.7(2)
C23 C20 C22 108.1(2)
C21 C20 C15 114.6(2)
C23 C20 C15 112.8(2)
C22 C20 C15 105.5(2)
C20 C21 H21A 109.5
C20 C21 H21B 109.5
H21A C21 H21B 109.5
C20 C21 H21C 109.5
H21A C21 H21C 109.5
H21B C21 H21C 109.5
C20 C22 H22A 109.5
C20 C22 H22B 109.5
H22A C22 H22B 109.5
C20 C22 H22C 109.5
H22A C22 H22C 109.5
H22B C22 H22C 109.5
C20 C23 H23A 109.5
C20 C23 H23B 109.5
H23A C23 H23B 109.5
C20 C23 H23C 109.5
H23A C23 H23C 109.5
H23B C23 H23C 109.5
C26 C24 C25 107.9(2)
C26 C24 C17 113.0(2)
C25 C24 C17 110.8(2)
C26 C24 C27 108.5(2)
C25 C24 C27 109.5(2)
C17 C24 C27 107.1(2)
C24 C25 H25A 109.5
C24 C25 H25B 109.5
H25A C25 H25B 109.5
C24 C25 H25C 109.5
H25A C25 H25C 109.5
H25B C25 H25C 109.5
C24 C26 H26A 109.5
C24 C26 H26B 109.5
H26A C26 H26B 109.5
C24 C26 H26C 109.5
H26A C26 H26C 109.5
H26B C26 H26C 109.5
C24 C27 H27A 109.5
C24 C27 H27B 109.5
H27A C27 H27B 109.5
C24 C27 H27C 109.5
H27A C27 H27C 109.5
H27B C27 H27C 109.5
C31 C28 C29 110.7(2)
C31 C28 C30 105.6(2)
C29 C28 C30 107.5(2)
C31 C28 C19 113.1(2)
C29 C28 C19 112.6(2)
C30 C28 C19 106.87(19)
C28 C29 H29A 109.5
C28 C29 H29B 109.5
H29A C29 H29B 109.5
C28 C29 H29C 109.5
H29A C29 H29C 109.5
H29B C29 H29C 109.5
C28 C30 H30A 109.5
C28 C30 H30B 109.5
H30A C30 H30B 109.5
C28 C30 H30C 109.5
H30A C30 H30C 109.5
H30B C30 H30C 109.5
C28 C31 H31A 109.5
C28 C31 H31B 109.5
H31A C31 H31B 109.5
C28 C31 H31C 109.5
H31A C31 H31C 109.5
H31B C31 H31C 109.5

loop_
_geom_bond_atom_site_label_1
_geom_bond_atom_site_label_2
_geom_bond_distance
Fe1 C1 1.758(3)
Fe1 C3 1.911(3)
Fe1 C7 2.103(3)
Fe1 C6 2.107(3)
Fe1 C8 2.136(3)
Fe1 C5 2.152(3)
Fe1 C4 2.155(3)
Fe1 P1 2.3051(7)
Fe1 Fe2 2.5763(5)
Fe2 C2 1.762(3)
Fe2 C3 1.915(3)
Fe2 C13 2.109(3)
Fe2 C9 2.123(3)
Fe2 C10 2.128(3)
Fe2 C11 2.143(3)
Fe2 C12 2.144(3)
Fe2 P1 2.3059(7)
P1 C14 1.893(2)
O1 C1 1.151(3)
O2 C2 1.150(3)
O3 C3 1.182(3)
C4 C5 1.405(4)
C4 C8 1.413(4)
C4 H4 0.93
C5 C6 1.406(4)
C5 H5 0.93
C6 C7 1.418(4)
C6 H6 0.93
C7 C8 1.404(4)
C7 H7 0.93
C8 H8 0.93
C9 C10 1.403(4)
C9 C13 1.418(4)
C9 H9 0.93
C10 C11 1.415(4)
C10 H10 0.93
C11 C12 1.411(4)
C11 H11 0.93
C12 C13 1.401(4)
C12 H12 0.93
C13 H13 0.93
C14 C15 1.428(3)
C14 C19 1.434(3)
C15 C16 1.395(3)
C15 C20 1.549(3)
C16 C17 1.391(3)
C16 H16 0.93
C17 C18 1.391(3)
C17 C24 1.532(3)
C18 C19 1.387(3)
C18 H18 0.93
C19 C28 1.550(3)
C20 C21 1.528(3)
C20 C23 1.536(3)
C20 C22 1.543(3)
C21 H21A 0.96
C21 H21B 0.96
C21 H21C 0.96
C22 H22A 0.96
C22 H22B 0.96
C22 H22C 0.96
C23 H23A 0.96
C23 H23B 0.96
C23 H23C 0.96
C24 C26 1.525(4)
C24 C25 1.530(3)
C24 C27 1.533(4)
C25 H25A 0.96
C25 H25B 0.96
C25 H25C 0.96
C26 H26A 0.96
C26 H26B 0.96
C26 H26C 0.96
C27 H27A 0.96
C27 H27B 0.96
C27 H27C 0.96
C28 C31 1.530(4)
C28 C29 1.532(4)
C28 C30 1.549(3)
C29 H29A 0.96
C29 H29B 0.96
C29 H29C 0.96
C30 H30A 0.96
C30 H30B 0.96
C30 H30C 0.96
C31 H31A 0.96
C31 H31B 0.96
C31 H31C 0.96
